data_7029685
loop_
_publ_author_name
'Lu, Xinyi'
'Ye, Junwei'
'Sun, Yuan'
'Bogale, Raji Feyisa'
'Zhao, Limei'
'Tian, Peng'
'Ning, Guiling'

_publ_section_title
;
 Ligand effects on the structural dimensionality and antibacterial
 activities of silver-based coordination polymers.
;
_journal_issue 26
_journal_name_full 'Dalton transactions (Cambridge, England : 2003)'
_journal_page_first 10104
_journal_page_last 10113
_journal_paper_doi 10.1039/c4dt00270a
_journal_volume 43
_journal_year 2014
_chemical_formula_sum 'C36 H19 Ag6 N9 O6'
_chemical_formula_weight 1320.82
_chemical_name_systematic
;
?
;
_space_group_IT_number 14
_symmetry_cell_setting monoclinic
_symmetry_space_group_name_Hall '-P 2ybc'
_symmetry_space_group_name_H-M 'P 1 21/c 1'
_atom_sites_solution_hydrogens geom
_atom_sites_solution_primary direct
_atom_sites_solution_secondary difmap
_audit_creation_method SHELXL-97
_cell_angle_alpha 90.00
_cell_angle_beta 94.508(2)
_cell_angle_gamma 90.00
_cell_formula_units_Z 4
_cell_length_a 14.4128(5)
_cell_length_b 17.2474(5)
_cell_length_c 14.1954(5)
_cell_measurement_reflns_used 8302
_cell_measurement_temperature 296(2)
_cell_measurement_theta_max 25.129
_cell_measurement_theta_min 2.270
_cell_volume 3517.8(2)
_computing_cell_refinement PROCESS-AUTO
_computing_data_collection PROCESS-AUTO
_computing_data_reduction PROCESS-AUTO
_computing_molecular_graphics 'SHELXL-97 (Sheldrick, 1997)'
_computing_publication_material 'SHELXL-97 (Sheldrick, 1997)'
_computing_structure_refinement 'SHELXL-97 (Sheldrick, 1997)'
_computing_structure_solution 'SHELXS-97 (Sheldrick, 1990)'
_diffrn_ambient_temperature 296(2)
_diffrn_detector_area_resol_mean 10.0
_diffrn_measured_fraction_theta_full 0.996
_diffrn_measured_fraction_theta_max 0.996
_diffrn_measurement_device_type 'Rigaku RAXIS-RAPID'
_diffrn_measurement_method 'Omega scan'
_diffrn_radiation_monochromator graphite
_diffrn_radiation_source 'fine-focus sealed tube'
_diffrn_radiation_type MoK\a
_diffrn_radiation_wavelength 0.71073
_diffrn_reflns_av_R_equivalents 0.0416
_diffrn_reflns_av_sigmaI/netI 0.0453
_diffrn_reflns_limit_h_max 18
_diffrn_reflns_limit_h_min -12
_diffrn_reflns_limit_k_max 20
_diffrn_reflns_limit_k_min -22
_diffrn_reflns_limit_l_max 18
_diffrn_reflns_limit_l_min -18
_diffrn_reflns_number 37720
_diffrn_reflns_theta_full 27.52
_diffrn_reflns_theta_max 27.52
_diffrn_reflns_theta_min 1.42
_diffrn_standards_decay_% none
_diffrn_standards_interval_count none
_diffrn_standards_interval_time none
_diffrn_standards_number none
_exptl_absorpt_coefficient_mu 3.338
_exptl_absorpt_correction_T_max 0.5271
_exptl_absorpt_correction_T_min 0.4550
_exptl_absorpt_correction_type multi-scan
_exptl_absorpt_process_details
;
Higashi, T. (1995) Progrom for Absorption Correcttion.
Rigaku Corporation, Tokyo, Japan.
;
_exptl_crystal_colour colorless
_exptl_crystal_density_diffrn 2.494
_exptl_crystal_density_meas ?
_exptl_crystal_density_method 'not measured'
_exptl_crystal_description block
_exptl_crystal_F_000 2512
_exptl_crystal_size_max 0.28
_exptl_crystal_size_mid 0.26
_exptl_crystal_size_min 0.22
_refine_diff_density_max 3.773
_refine_diff_density_min -2.322
_refine_diff_density_rms 0.175
_refine_ls_extinction_coef 0
_refine_ls_extinction_method none
_refine_ls_goodness_of_fit_ref 1.057
_refine_ls_hydrogen_treatment constr
_refine_ls_matrix_type full
_refine_ls_number_parameters 514
_refine_ls_number_reflns 8072
_refine_ls_number_restraints 30
_refine_ls_restrained_S_all 1.060
_refine_ls_R_factor_all 0.0906
_refine_ls_R_factor_gt 0.0554
_refine_ls_shift/su_max 0.000
_refine_ls_shift/su_mean 0.000
_refine_ls_structure_factor_coef Fsqd
_refine_ls_weighting_details 'calc w=1/[\s^2^(Fo^2^)+(0.0912P)^2^+8.2032P] where P=(Fo^2^+2Fc^2^)/3'
_refine_ls_weighting_scheme calc
_refine_ls_wR_factor_gt 0.1532
_refine_ls_wR_factor_ref 0.1743
_reflns_number_gt 5203
_reflns_number_total 8072
_reflns_threshold_expression >2sigma(I)
_cod_data_source_file c4dt00270a2.cif
_cod_data_source_block 3
_cod_depositor_comments
;
The following automatic conversions were performed:

'_symmetry_cell_setting' value 'Monoclinic' changed to 'monoclinic'
according to
/usr/data/users/saulius/crontab/automatic-downloads/rss-feeds/RSC/lib/dictionaries/cif_core.dic
dictionary named 'cif_core.dic' version 2.4.2 from 2011-04-26.

Automatic conversion script
Id: cif_fix_values 2281 2013-09-26 08:29:07Z andrius 

 Adding full bibliography for 7029683--7029686.cif.

The following automatic conversions were performed:

'_exptl_crystal_density_meas' value 'not measured' was changed to '?'
- the value is perceived as not measured.

Automatic conversion script
Id: cif_fix_values 3008 2015-01-20 13:52:24Z robertas 

The following automatic conversions were performed:

'_refine_ls_hydrogen_treatment' value 'contr' was replaced with the
value 'constr' as specified in the replacement file
'src/cod-tools/trunk/data/replacement-values/replacement_values.lst'.

Automatic conversion script
Id: cif_fix_values 5376 2017-05-30 11:51:03Z andrius 
;
_cod_original_sg_symbol_H-M P21/c
_cod_database_code 7029685

loop_
_symmetry_equiv_pos_as_xyz
'x, y, z'
'-x, y+1/2, -z+1/2'
'-x, -y, -z'
'x, -y-1/2, z-1/2'

loop_
_atom_site_label
_atom_site_type_symbol
_atom_site_fract_x
_atom_site_fract_y
_atom_site_fract_z
_atom_site_U_iso_or_equiv
_atom_site_adp_type
_atom_site_occupancy
_atom_site_symmetry_multiplicity
_atom_site_calc_flag
_atom_site_refinement_flags
Ag1 Ag 0.52188(4) 0.27709(4) -0.04394(4) 0.04543(19) Uani 1 1 d .
Ag2 Ag 0.36559(5) 0.08595(3) 0.35521(4) 0.04569(19) Uani 1 1 d .
Ag3 Ag 0.36573(5) 0.09006(3) 0.13056(5) 0.0491(2) Uani 1 1 d .
Ag4 Ag 0.52543(5) 0.27355(4) 0.20518(6) 0.0614(2) Uani 1 1 d .
Ag5 Ag 0.55023(5) -0.07756(4) 0.07352(6) 0.0648(2) Uani 1 1 d .
Ag6 Ag 0.56893(6) -0.06364(5) 0.40737(9) 0.0921(4) Uani 1 1 d .
O1 O 0.5540(4) 0.0558(3) 0.0559(4) 0.0482(13) Uani 1 1 d U
O2 O 0.6136(4) 0.1720(4) 0.0328(5) 0.0678(17) Uani 1 1 d U
O3 O 0.5131(4) 0.1388(3) 0.2293(4) 0.0511(13) Uani 1 1 d U
O4 O 0.5379(4) 0.0496(3) 0.3372(4) 0.0583(15) Uani 1 1 d U
O5 O 1.0040(6) 0.0738(6) 0.2642(8) 0.125(4) Uani 1 1 d U
O6 O 0.9647(7) 0.0997(8) 0.1118(9) 0.145(4) Uani 1 1 d U
N1 N 0.6169(4) 0.3589(4) 0.0280(4) 0.0384(14) Uani 1 1 d .
N2 N 0.6556(4) 0.4712(3) 0.0915(4) 0.0377(14) Uani 1 1 d .
N3 N 0.3348(4) 0.2935(3) -0.1629(4) 0.0327(13) Uani 1 1 d .
N4 N 0.3657(4) 0.1698(3) -0.1356(4) 0.0347(13) Uani 1 1 d .
N5 N 0.3484(5) -0.0292(4) 0.1599(5) 0.0440(15) Uani 1 1 d .
N6 N 0.3863(5) -0.1447(4) 0.2184(4) 0.0428(15) Uani 1 1 d .
N7 N 0.3336(4) 0.2068(4) 0.0937(4) 0.0397(15) Uani 1 1 d .
N8 N 0.3486(4) 0.3333(4) 0.0921(5) 0.0427(15) Uani 1 1 d .
N9 N 0.9454(8) 0.0872(6) 0.1948(9) 0.088(3) Uani 1 1 d .
C1 C 0.5869(4) 0.4269(3) 0.0559(5) 0.0264(14) Uani 1 1 d .
C2 C 0.7099(5) 0.3588(4) 0.0473(5) 0.0328(15) Uani 1 1 d .
C3 C 0.7780(6) 0.3012(5) 0.0325(6) 0.0443(19) Uani 1 1 d .
H3B H 0.7617 0.2534 0.0058 0.053 Uiso 1 1 calc R
C4 C 0.8674(6) 0.3196(5) 0.0592(7) 0.059(2) Uani 1 1 d .
H4A H 0.9135 0.2832 0.0505 0.070 Uiso 1 1 calc R
C5 C 0.8931(6) 0.3916(6) 0.0996(7) 0.063(3) Uani 1 1 d .
H5A H 0.9556 0.4014 0.1170 0.075 Uiso 1 1 calc R
C6 C 0.8273(6) 0.4486(5) 0.1142(6) 0.0468(19) Uani 1 1 d .
H6A H 0.8438 0.4966 0.1403 0.056 Uiso 1 1 calc R
C7 C 0.7356(5) 0.4293(4) 0.0875(5) 0.0338(16) Uani 1 1 d .
C8 C 0.3982(4) 0.2431(3) -0.1276(4) 0.0227(13) Uani 1 1 d .
C9 C 0.2577(5) 0.2525(4) -0.1944(5) 0.0323(15) Uani 1 1 d .
C10 C 0.1718(5) 0.2752(5) -0.2370(5) 0.0401(17) Uani 1 1 d .
H10A H 0.1586 0.3270 -0.2505 0.048 Uiso 1 1 calc R
C11 C 0.1075(6) 0.2184(5) -0.2582(6) 0.047(2) Uani 1 1 d .
H11A H 0.0489 0.2319 -0.2853 0.057 Uiso 1 1 calc R
C12 C 0.1284(6) 0.1385(5) -0.2394(6) 0.050(2) Uani 1 1 d .
H12A H 0.0833 0.1013 -0.2558 0.060 Uiso 1 1 calc R
C13 C 0.2119(6) 0.1154(5) -0.1987(6) 0.0456(19) Uani 1 1 d .
H13A H 0.2252 0.0635 -0.1860 0.055 Uiso 1 1 calc R
C14 C 0.2781(5) 0.1752(4) -0.1764(5) 0.0333(15) Uani 1 1 d .
C15 C 0.4168(5) -0.0747(4) 0.1966(5) 0.0392(17) Uani 1 1 d .
C16 C 0.2691(5) -0.0716(4) 0.1577(5) 0.0374(17) Uani 1 1 d .
C17 C 0.1772(6) -0.0534(5) 0.1267(6) 0.052(2) Uani 1 1 d .
H17A H 0.1608 -0.0043 0.1039 0.063 Uiso 1 1 calc R
C18 C 0.1124(7) -0.1110(7) 0.1314(7) 0.067(3) Uani 1 1 d .
H18A H 0.0509 -0.1013 0.1099 0.080 Uiso 1 1 calc R
C19 C 0.1369(7) -0.1844(6) 0.1679(7) 0.065(3) Uani 1 1 d .
H19A H 0.0906 -0.2218 0.1707 0.077 Uiso 1 1 calc R
C20 C 0.2254(6) -0.2031(5) 0.1993(6) 0.050(2) Uani 1 1 d .
H20A H 0.2408 -0.2519 0.2234 0.061 Uiso 1 1 calc R
C21 C 0.2924(6) -0.1445(4) 0.1932(5) 0.0377(17) Uani 1 1 d .
C22 C 0.3905(5) 0.2672(4) 0.1155(5) 0.0272(14) Uani 1 1 d .
C23 C 0.2532(5) 0.2359(4) 0.0545(5) 0.0360(16) Uani 1 1 d .
C24 C 0.1698(6) 0.2007(5) 0.0211(6) 0.047(2) Uani 1 1 d .
H24A H 0.1635 0.1470 0.0217 0.056 Uiso 1 1 calc R
C25 C 0.0987(7) 0.2465(7) -0.0123(6) 0.059(2) Uani 1 1 d .
H25A H 0.0421 0.2240 -0.0332 0.071 Uiso 1 1 calc R
C26 C 0.1087(7) 0.3277(7) -0.0161(6) 0.066(3) Uani 1 1 d .
H26A H 0.0592 0.3573 -0.0422 0.080 Uiso 1 1 calc R
C27 C 0.1885(6) 0.3645(5) 0.0174(6) 0.055(2) Uani 1 1 d .
H27A H 0.1942 0.4182 0.0161 0.066 Uiso 1 1 calc R
C28 C 0.2614(5) 0.3165(4) 0.0539(5) 0.0398(17) Uani 1 1 d .
C29 C 0.6864(5) 0.0974(4) 0.1544(5) 0.0371(16) Uani 1 1 d .
C30 C 0.6642(5) 0.0852(4) 0.2475(5) 0.0376(17) Uani 1 1 d .
C31 C 0.7349(6) 0.0725(5) 0.3172(6) 0.048(2) Uani 1 1 d .
H31A H 0.7193 0.0627 0.3784 0.058 Uiso 1 1 calc R
C32 C 0.8268(7) 0.0737(5) 0.3001(7) 0.059(2) Uani 1 1 d .
H32A H 0.8732 0.0661 0.3485 0.070 Uiso 1 1 calc R
C33 C 0.8478(6) 0.0864(5) 0.2102(8) 0.056(2) Uani 1 1 d .
C34 C 0.7794(6) 0.0979(4) 0.1349(6) 0.0458(19) Uani 1 1 d .
H34A H 0.7962 0.1057 0.0736 0.055 Uiso 1 1 calc R
C35 C 0.6126(5) 0.1104(4) 0.0752(5) 0.0376(16) Uani 1 1 d .
C36 C 0.5654(6) 0.0911(4) 0.2726(5) 0.0426(19) Uani 1 1 d .

loop_
_atom_site_aniso_label
_atom_site_aniso_U_11
_atom_site_aniso_U_22
_atom_site_aniso_U_33
_atom_site_aniso_U_23
_atom_site_aniso_U_13
_atom_site_aniso_U_12
Ag1 0.0375(4) 0.0420(4) 0.0550(4) -0.0060(3) -0.0080(3) -0.0093(3)
Ag2 0.0546(4) 0.0240(3) 0.0574(4) 0.0047(2) -0.0022(3) 0.0026(3)
Ag3 0.0529(4) 0.0343(3) 0.0591(4) 0.0046(3) -0.0009(3) -0.0023(3)
Ag4 0.0517(4) 0.0504(4) 0.0793(5) -0.0005(3) -0.0122(4) -0.0152(3)
Ag5 0.0519(4) 0.0433(4) 0.0964(6) 0.0251(4) -0.0113(4) 0.0075(3)
Ag6 0.0533(5) 0.0415(4) 0.1792(11) 0.0062(5) -0.0053(6) 0.0075(4)
O1 0.051(3) 0.029(3) 0.061(3) 0.004(2) -0.018(3) 0.001(2)
O2 0.060(4) 0.044(3) 0.095(4) 0.030(3) -0.022(3) -0.013(3)
O3 0.043(3) 0.037(3) 0.072(3) 0.007(2) -0.002(3) 0.004(2)
O4 0.058(4) 0.047(3) 0.071(4) 0.007(3) 0.009(3) -0.003(3)
O5 0.048(5) 0.159(9) 0.161(8) 0.020(7) -0.041(5) 0.002(5)
O6 0.067(6) 0.215(11) 0.155(9) 0.047(9) 0.015(6) 0.007(7)
N1 0.038(4) 0.032(3) 0.044(3) -0.005(3) -0.004(3) -0.002(3)
N2 0.046(4) 0.022(3) 0.045(3) -0.002(2) 0.003(3) 0.004(3)
N3 0.034(3) 0.021(3) 0.043(3) -0.005(2) 0.002(3) -0.004(2)
N4 0.034(3) 0.024(3) 0.046(3) -0.002(2) -0.006(3) 0.001(3)
N5 0.044(4) 0.035(4) 0.053(4) 0.000(3) 0.000(3) 0.000(3)
N6 0.041(4) 0.039(4) 0.047(4) -0.004(3) -0.005(3) 0.008(3)
N7 0.037(4) 0.038(4) 0.043(3) 0.003(3) -0.002(3) 0.000(3)
N8 0.035(4) 0.039(4) 0.055(4) -0.002(3) 0.004(3) -0.002(3)
N9 0.084(8) 0.067(6) 0.115(8) 0.006(6) 0.020(7) -0.010(5)
C1 0.020(3) 0.016(3) 0.042(4) -0.005(3) -0.002(3) -0.002(2)
C2 0.034(4) 0.028(3) 0.036(4) 0.004(3) -0.001(3) 0.003(3)
C3 0.042(5) 0.038(4) 0.054(5) -0.001(4) 0.008(4) 0.003(4)
C4 0.042(5) 0.054(6) 0.080(6) 0.004(5) 0.004(4) 0.011(4)
C5 0.035(5) 0.066(6) 0.086(7) 0.009(5) -0.009(5) -0.008(5)
C6 0.039(5) 0.046(5) 0.055(5) 0.000(4) -0.002(4) -0.012(4)
C7 0.035(4) 0.031(4) 0.035(4) 0.005(3) 0.001(3) -0.003(3)
C8 0.018(3) 0.015(3) 0.033(3) -0.001(2) -0.006(3) 0.000(2)
C9 0.032(4) 0.033(4) 0.031(3) -0.002(3) 0.002(3) 0.002(3)
C10 0.034(4) 0.045(4) 0.041(4) 0.004(3) -0.004(3) 0.008(4)
C11 0.036(4) 0.058(5) 0.047(4) -0.006(4) -0.008(4) 0.002(4)
C12 0.045(5) 0.054(5) 0.049(4) -0.003(4) -0.006(4) -0.012(4)
C13 0.047(5) 0.028(4) 0.060(5) -0.008(3) -0.008(4) -0.008(3)
C14 0.038(4) 0.033(4) 0.030(3) -0.006(3) 0.002(3) -0.004(3)
C15 0.033(4) 0.035(4) 0.050(4) 0.001(3) 0.000(3) 0.005(3)
C16 0.035(4) 0.040(4) 0.037(4) -0.006(3) -0.006(3) 0.002(3)
C17 0.044(5) 0.056(5) 0.056(5) 0.009(4) -0.007(4) 0.007(4)
C18 0.040(5) 0.089(8) 0.070(6) -0.002(6) -0.008(5) -0.005(5)
C19 0.058(6) 0.061(6) 0.075(6) 0.000(5) 0.006(5) -0.020(5)
C20 0.049(5) 0.043(5) 0.059(5) -0.002(4) 0.001(4) -0.010(4)
C21 0.044(5) 0.032(4) 0.037(4) -0.002(3) 0.000(3) 0.002(3)
C22 0.023(3) 0.019(3) 0.038(4) 0.005(3) -0.005(3) -0.002(3)
C23 0.035(4) 0.043(4) 0.030(3) 0.005(3) -0.001(3) -0.002(3)
C24 0.040(5) 0.049(5) 0.051(5) -0.006(4) -0.004(4) -0.012(4)
C25 0.042(5) 0.085(7) 0.049(5) 0.001(5) -0.006(4) -0.005(5)
C26 0.042(5) 0.105(9) 0.050(5) 0.012(5) -0.007(4) 0.019(6)
C27 0.050(5) 0.051(5) 0.062(5) 0.014(4) 0.001(4) 0.009(4)
C28 0.036(4) 0.041(4) 0.042(4) 0.009(3) 0.003(3) 0.001(3)
C29 0.037(4) 0.025(4) 0.048(4) -0.001(3) -0.005(3) -0.004(3)
C30 0.030(4) 0.028(4) 0.053(4) -0.008(3) -0.010(3) -0.001(3)
C31 0.049(5) 0.042(5) 0.051(5) -0.007(4) -0.010(4) 0.005(4)
C32 0.053(6) 0.043(5) 0.075(6) -0.003(4) -0.025(5) 0.000(4)
C33 0.030(4) 0.034(4) 0.103(8) -0.013(5) -0.009(5) -0.004(3)
C34 0.036(4) 0.031(4) 0.070(5) 0.004(4) 0.001(4) 0.000(3)
C35 0.039(4) 0.026(4) 0.048(4) -0.002(3) 0.002(3) -0.004(3)
C36 0.052(5) 0.031(4) 0.043(4) -0.006(3) -0.005(4) -0.010(4)

loop_
_atom_type_symbol
_atom_type_description
_atom_type_scat_dispersion_real
_atom_type_scat_dispersion_imag
_atom_type_scat_source
C C 0.0033 0.0016 'International Tables Vol C Tables 4.2.6.8 and 6.1.1.4'
H H 0.0000 0.0000 'International Tables Vol C Tables 4.2.6.8 and 6.1.1.4'
Ag Ag -0.8971 1.1015 'International Tables Vol C Tables 4.2.6.8 and 6.1.1.4'
N N 0.0061 0.0033 'International Tables Vol C Tables 4.2.6.8 and 6.1.1.4'
O O 0.0106 0.0060 'International Tables Vol C Tables 4.2.6.8 and 6.1.1.4'

loop_
_geom_angle_atom_site_label_1
_geom_angle_atom_site_label_2
_geom_angle_atom_site_label_3
_geom_angle
_geom_angle_site_symmetry_1
_geom_angle_site_symmetry_3
C8 Ag1 N1 155.0(2) . .
C8 Ag1 O2 116.1(2) . .
N1 Ag1 O2 88.5(2) . .
C8 Ag1 Ag2 58.46(16) . 4_565
N1 Ag1 Ag2 96.66(17) . 4_565
O2 Ag1 Ag2 172.54(15) . 4_565
C8 Ag1 Ag4 119.70(17) . .
N1 Ag1 Ag4 65.20(16) . .
O2 Ag1 Ag4 64.96(18) . .
Ag2 Ag1 Ag4 112.34(2) 4_565 .
C8 Ag1 Ag5 57.01(16) . 3_655
N1 Ag1 Ag5 147.33(17) . 3_655
O2 Ag1 Ag5 59.10(14) . 3_655
Ag2 Ag1 Ag5 115.25(2) 4_565 3_655
Ag4 Ag1 Ag5 94.67(2) . 3_655
C8 Ag1 Ag6 100.50(16) . 2_655
N1 Ag1 Ag6 60.04(17) . 2_655
O2 Ag1 Ag6 121.49(17) . 2_655
Ag2 Ag1 Ag6 57.58(2) 4_565 2_655
Ag4 Ag1 Ag6 57.37(2) . 2_655
Ag5 Ag1 Ag6 131.68(3) 3_655 2_655
C8 Ag1 Ag4 58.14(17) . 4_565
N1 Ag1 Ag4 123.77(16) . 4_565
O2 Ag1 Ag4 101.99(18) . 4_565
Ag2 Ag1 Ag4 79.68(2) 4_565 4_565
Ag4 Ag1 Ag4 165.16(2) . 4_565
Ag5 Ag1 Ag4 71.71(2) 3_655 4_565
Ag6 Ag1 Ag4 136.44(3) 2_655 4_565
N3 Ag2 N2 154.7(2) 4_566 2_645
N3 Ag2 O4 114.5(2) 4_566 .
N2 Ag2 O4 88.6(2) 2_645 .
N3 Ag2 Ag3 82.80(16) 4_566 .
N2 Ag2 Ag3 112.57(16) 2_645 .
O4 Ag2 Ag3 80.26(14) . .
N3 Ag2 Ag6 105.32(16) 4_566 3_656
N2 Ag2 Ag6 65.71(16) 2_645 3_656
O4 Ag2 Ag6 83.04(14) . 3_656
Ag3 Ag2 Ag6 163.27(3) . 3_656
N3 Ag2 Ag1 60.81(16) 4_566 4_566
N2 Ag2 Ag1 125.68(17) 2_645 4_566
O4 Ag2 Ag1 67.17(14) . 4_566
Ag3 Ag2 Ag1 110.11(2) . 4_566
Ag6 Ag2 Ag1 63.69(2) 3_656 4_566
N5 Ag3 N7 160.6(3) . .
N5 Ag3 O3 108.2(2) . .
N7 Ag3 O3 88.8(2) . .
N5 Ag3 Ag2 76.85(18) . .
N7 Ag3 Ag2 104.51(17) . .
O3 Ag3 Ag2 62.04(13) . .
N5 Ag3 Ag5 99.77(18) . 3_655
N7 Ag3 Ag5 86.10(17) . 3_655
O3 Ag3 Ag5 99.07(13) . 3_655
Ag2 Ag3 Ag5 157.49(3) . 3_655
N6 Ag4 C22 140.9(2) 2_655 .
N6 Ag4 O3 128.7(2) 2_655 .
C22 Ag4 O3 87.8(2) . .
N6 Ag4 Ag6 84.01(17) 2_655 2_655
C22 Ag4 Ag6 59.01(16) . 2_655
O3 Ag4 Ag6 146.77(14) . 2_655
N6 Ag4 Ag1 117.27(17) 2_655 .
C22 Ag4 Ag1 59.27(17) . .
O3 Ag4 Ag1 99.62(15) . .
Ag6 Ag4 Ag1 63.20(3) 2_655 .
N6 Ag4 Ag1 73.58(17) 2_655 4_566
C22 Ag4 Ag1 117.48(17) . 4_566
O3 Ag4 Ag1 67.51(15) . 4_566
Ag6 Ag4 Ag1 127.35(3) 2_655 4_566
Ag1 Ag4 Ag1 167.12(2) . 4_566
N4 Ag5 O1 139.3(2) 3_655 3_655
N4 Ag5 O1 139.7(2) 3_655 .
O1 Ag5 O1 76.8(2) 3_655 .
N4 Ag5 C15 98.9(2) 3_655 .
O1 Ag5 C15 93.4(2) 3_655 .
O1 Ag5 C15 94.4(2) . .
N4 Ag5 Ag3 94.56(16) 3_655 3_655
O1 Ag5 Ag3 64.19(16) 3_655 3_655
O1 Ag5 Ag3 87.46(15) . 3_655
C15 Ag5 Ag3 156.55(17) . 3_655
N4 Ag5 Ag1 59.31(15) 3_655 3_655
O1 Ag5 Ag1 84.20(13) 3_655 3_655
O1 Ag5 Ag1 160.70(13) . 3_655
C15 Ag5 Ag1 83.06(16) . 3_655
Ag3 Ag5 Ag1 87.53(2) 3_655 3_655
N4 Ag5 Ag5 166.07(17) 3_655 3_655
O1 Ag5 Ag5 38.46(13) 3_655 3_655
O1 Ag5 Ag5 38.38(13) . 3_655
C15 Ag5 Ag5 94.98(16) . 3_655
Ag3 Ag5 Ag5 72.19(3) 3_655 3_655
Ag1 Ag5 Ag5 122.57(4) 3_655 3_655
N8 Ag6 O4 145.6(2) 2_645 .
N8 Ag6 C1 118.8(2) 2_645 2_645
O4 Ag6 C1 89.9(2) . 2_645
N8 Ag6 Ag2 78.12(17) 2_645 3_656
O4 Ag6 Ag2 124.48(17) . 3_656
C1 Ag6 Ag2 88.19(16) 2_645 3_656
N8 Ag6 Ag4 61.63(18) 2_645 2_645
O4 Ag6 Ag4 116.67(17) . 2_645
C1 Ag6 Ag4 72.43(16) 2_645 2_645
Ag2 Ag6 Ag4 115.37(3) 3_656 2_645
N8 Ag6 Ag1 66.18(17) 2_645 2_645
O4 Ag6 Ag1 145.97(17) . 2_645
C1 Ag6 Ag1 56.17(15) 2_645 2_645
Ag2 Ag6 Ag1 58.73(2) 3_656 2_645
Ag4 Ag6 Ag1 59.43(2) 2_645 2_645
C35 O1 Ag5 115.3(5) . 3_655
C35 O1 Ag5 136.8(5) . .
Ag5 O1 Ag5 103.2(2) 3_655 .
C35 O2 Ag1 146.8(6) . .
C36 O3 Ag4 132.3(5) . .
C36 O3 Ag3 119.5(5) . .
Ag4 O3 Ag3 108.0(2) . .
C36 O4 Ag6 140.0(6) . .
C36 O4 Ag2 107.2(5) . .
Ag6 O4 Ag2 109.2(2) . .
C1 N1 C2 106.5(6) . .
C1 N1 Ag1 120.7(5) . .
C2 N1 Ag1 132.6(5) . .
C1 N2 C7 106.8(6) . .
C1 N2 Ag2 123.1(5) . 2_655
C7 N2 Ag2 130.2(5) . 2_655
C8 N3 C9 107.6(5) . .
C8 N3 Ag2 117.5(4) . 4_565
C9 N3 Ag2 134.5(5) . 4_565
C14 N4 C8 106.2(6) . .
C14 N4 Ag5 134.9(5) . 3_655
C8 N4 Ag5 118.6(4) . 3_655
C15 N5 C16 106.7(6) . .
C15 N5 Ag3 123.6(5) . .
C16 N5 Ag3 129.2(5) . .
C15 N6 C21 105.9(6) . .
C15 N6 Ag4 121.5(5) . 2_645
C21 N6 Ag4 132.0(5) . 2_645
C23 N7 C22 107.2(6) . .
C23 N7 Ag3 128.4(5) . .
C22 N7 Ag3 124.1(5) . .
C22 N8 C28 107.8(6) . .
C22 N8 Ag6 118.3(5) . 2_655
C28 N8 Ag6 132.4(5) . 2_655
O6 N9 O5 125.4(12) . .
O6 N9 C33 115.9(12) . .
O5 N9 C33 118.6(11) . .
N2 C1 N1 112.1(6) . .
N2 C1 Ag6 125.2(5) . 2_655
N1 C1 Ag6 117.9(5) . 2_655
N1 C2 C7 108.2(6) . .
N1 C2 C3 131.1(7) . .
C7 C2 C3 120.7(7) . .
C4 C3 C2 116.6(8) . .
C4 C3 H3B 121.7 . .
C2 C3 H3B 121.7 . .
C3 C4 C5 122.5(8) . .
C3 C4 H4A 118.8 . .
C5 C4 H4A 118.8 . .
C6 C5 C4 121.5(8) . .
C6 C5 H5A 119.2 . .
C4 C5 H5A 119.2 . .
C7 C6 C5 115.8(8) . .
C7 C6 H6A 122.1 . .
C5 C6 H6A 122.1 . .
N2 C7 C2 106.4(6) . .
N2 C7 C6 130.6(7) . .
C2 C7 C6 122.9(7) . .
N3 C8 N4 110.9(5) . .
N3 C8 Ag1 123.1(4) . .
N4 C8 Ag1 124.8(4) . .
N3 C9 C14 106.5(6) . .
N3 C9 C10 132.2(7) . .
C14 C9 C10 121.3(7) . .
C11 C10 C9 117.3(7) . .
C11 C10 H10A 121.3 . .
C9 C10 H10A 121.3 . .
C10 C11 C12 121.3(8) . .
C10 C11 H11A 119.3 . .
C12 C11 H11A 119.3 . .
C13 C12 C11 122.0(8) . .
C13 C12 H12A 119.0 . .
C11 C12 H12A 119.0 . .
C12 C13 C14 116.2(7) . .
C12 C13 H13A 121.9 . .
C14 C13 H13A 121.9 . .
N4 C14 C9 108.9(6) . .
N4 C14 C13 129.3(7) . .
C9 C14 C13 121.8(7) . .
N6 C15 N5 112.2(7) . .
N6 C15 Ag5 113.6(5) . .
N5 C15 Ag5 107.5(5) . .
N5 C16 C21 107.5(7) . .
N5 C16 C17 131.4(8) . .
C21 C16 C17 121.0(8) . .
C18 C17 C16 117.0(9) . .
C18 C17 H17A 121.5 . .
C16 C17 H17A 121.5 . .
C17 C18 C19 121.4(9) . .
C17 C18 H18A 119.3 . .
C19 C18 H18A 119.3 . .
C20 C19 C18 122.6(9) . .
C20 C19 H19A 118.7 . .
C18 C19 H19A 118.7 . .
C19 C20 C21 116.2(8) . .
C19 C20 H20A 121.9 . .
C21 C20 H20A 121.9 . .
N6 C21 C16 107.6(7) . .
N6 C21 C20 130.6(7) . .
C16 C21 C20 121.8(8) . .
N8 C22 N7 110.7(6) . .
N8 C22 Ag4 117.4(5) . .
N7 C22 Ag4 130.8(5) . .
N7 C23 C28 107.7(7) . .
N7 C23 C24 132.0(7) . .
C28 C23 C24 120.2(7) . .
C25 C24 C23 118.3(8) . .
C25 C24 H24A 120.8 . .
C23 C24 H24A 120.8 . .
C24 C25 C26 121.2(9) . .
C24 C25 H25A 119.4 . .
C26 C25 H25A 119.4 . .
C27 C26 C25 122.3(9) . .
C27 C26 H26A 118.8 . .
C25 C26 H26A 118.8 . .
C26 C27 C28 116.0(9) . .
C26 C27 H27A 122.0 . .
C28 C27 H27A 122.0 . .
N8 C28 C23 106.6(7) . .
N8 C28 C27 131.4(8) . .
C23 C28 C27 121.9(8) . .
C34 C29 C30 119.0(7) . .
C34 C29 C35 119.1(7) . .
C30 C29 C35 121.9(7) . .
C31 C30 C29 119.3(8) . .
C31 C30 C36 120.1(8) . .
C29 C30 C36 120.5(7) . .
C32 C31 C30 122.8(9) . .
C32 C31 H31A 118.6 . .
C30 C31 H31A 118.6 . .
C33 C32 C31 117.6(8) . .
C33 C32 H32A 121.2 . .
C31 C32 H32A 121.2 . .
C32 C33 C34 122.9(8) . .
C32 C33 N9 116.1(10) . .
C34 C33 N9 121.1(10) . .
C29 C34 C33 118.4(8) . .
C29 C34 H34A 120.8 . .
C33 C34 H34A 120.8 . .
O2 C35 O1 124.5(7) . .
O2 C35 C29 117.7(7) . .
O1 C35 C29 117.8(6) . .
O3 C36 O4 121.6(8) . .
O3 C36 C30 118.5(7) . .
O4 C36 C30 119.9(7) . .

loop_
_geom_bond_atom_site_label_1
_geom_bond_atom_site_label_2
_geom_bond_distance
_geom_bond_site_symmetry_2
Ag1 C8 2.144(6) .
Ag1 N1 2.166(6) .
Ag1 O2 2.448(6) .
Ag1 Ag2 3.4925(9) 4_565
Ag1 Ag4 3.5331(10) .
Ag1 Ag5 3.6098(9) 3_655
Ag1 Ag6 3.6629(12) 2_655
Ag1 Ag4 3.6712(10) 4_565
Ag2 N3 2.137(5) 4_566
Ag2 N2 2.150(6) 2_645
Ag2 O4 2.593(6) .
Ag2 Ag3 3.1899(9) .
Ag2 Ag6 3.4494(14) 3_656
Ag2 Ag1 3.4925(9) 4_566
Ag3 N5 2.117(6) .
Ag3 N7 2.122(6) .
Ag3 O3 2.591(6) .
Ag3 Ag5 3.2339(11) 3_655
Ag4 N6 2.137(6) 2_655
Ag4 C22 2.242(6) .
Ag4 O3 2.358(6) .
Ag4 Ag6 3.4562(12) 2_655
Ag4 Ag1 3.6712(10) 4_566
Ag5 N4 2.146(6) 3_655
Ag5 O1 2.311(5) 3_655
Ag5 O1 2.315(5) .
Ag5 C15 2.698(8) .
Ag5 Ag3 3.2339(11) 3_655
Ag5 Ag1 3.6098(9) 3_655
Ag5 Ag5 3.6242(13) 3_655
Ag6 N8 2.138(6) 2_645
Ag6 O4 2.222(6) .
Ag6 C1 2.351(6) 2_645
Ag6 Ag2 3.4494(14) 3_656
Ag6 Ag4 3.4562(12) 2_645
Ag6 Ag1 3.6629(12) 2_645
O1 C35 1.280(9) .
O1 Ag5 2.311(5) 3_655
O2 C35 1.222(9) .
O3 C36 1.246(10) .
O4 C36 1.251(9) .
O5 N9 1.268(14) .
O6 N9 1.250(14) .
N1 C1 1.321(8) .
N1 C2 1.347(9) .
N2 C1 1.318(9) .
N2 C7 1.366(9) .
N2 Ag2 2.150(6) 2_655
N3 C8 1.331(8) .
N3 C9 1.364(9) .
N3 Ag2 2.137(5) 4_565
N4 C14 1.350(9) .
N4 C8 1.350(8) .
N4 Ag5 2.146(6) 3_655
N5 C15 1.334(10) .
N5 C16 1.355(10) .
N6 C15 1.329(10) .
N6 C21 1.372(10) .
N6 Ag4 2.137(6) 2_645
N7 C23 1.344(10) .
N7 C22 1.347(9) .
N8 C22 1.321(9) .
N8 C28 1.361(10) .
N8 Ag6 2.138(6) 2_655
N9 C33 1.440(14) .
C1 Ag6 2.351(6) 2_655
C2 C7 1.380(10) .
C2 C3 1.423(10) .
C3 C4 1.352(12) .
C3 H3B 0.9300 .
C4 C5 1.405(14) .
C4 H4A 0.9300 .
C5 C6 1.394(13) .
C5 H5A 0.9300 .
C6 C7 1.386(11) .
C6 H6A 0.9300 .
C9 C14 1.385(10) .
C9 C10 1.391(10) .
C10 C11 1.366(11) .
C10 H10A 0.9300 .
C11 C12 1.431(12) .
C11 H11A 0.9300 .
C12 C13 1.353(12) .
C12 H12A 0.9300 .
C13 C14 1.423(10) .
C13 H13A 0.9300 .
C16 C21 1.385(10) .
C16 C17 1.399(11) .
C17 C18 1.369(14) .
C17 H17A 0.9300 .
C18 C19 1.403(15) .
C18 H18A 0.9300 .
C19 C20 1.357(13) .
C19 H19A 0.9300 .
C20 C21 1.406(11) .
C20 H20A 0.9300 .
C23 C28 1.395(11) .
C23 C24 1.395(11) .
C24 C25 1.350(13) .
C24 H24A 0.9300 .
C25 C26 1.410(16) .
C25 H25A 0.9300 .
C26 C27 1.367(13) .
C26 H26A 0.9300 .
C27 C28 1.405(11) .
C27 H27A 0.9300 .
C29 C34 1.390(11) .
C29 C30 1.399(11) .
C29 C35 1.503(11) .
C30 C31 1.381(11) .
C30 C36 1.498(11) .
C31 C32 1.365(13) .
C31 H31A 0.9300 .
C32 C33 1.352(14) .
C32 H32A 0.9300 .
C33 C34 1.410(13) .
C34 H34A 0.9300 .
